data_4089415
loop_
_publ_author_name
'Tonks, Ian A.'
'Meier, Josef C.'
'Bercaw, John E.'

_publ_section_title
;
 Alkyne Hydroamination and Trimerization with Titanium
 Bis(phenolate)pyridine Complexes: Evidence for Low-Valent Titanium
 Intermediates and Synthesis of an Ethylene Adduct of Titanium(II)
;
_journal_issue 12
_journal_name_full Organometallics
_journal_page_first 3451
_journal_paper_doi 10.1021/om400080g
_journal_volume 32
_journal_year 2013
_chemical_formula_moiety 'C37 H55 N3 O2 Ti, C5 H12'
_chemical_formula_sum 'C42 H67 N3 O2 Ti'
_chemical_formula_weight 693.89
_space_group_IT_number 14
_space_group_name_Hall '-P 2yn'
_space_group_name_H-M_alt 'P 1 21/n 1'
_symmetry_cell_setting monoclinic
_symmetry_space_group_name_H-M 'P 1 21/n 1'
_atom_sites_solution_hydrogens geom
_atom_sites_solution_primary direct
_atom_sites_solution_secondary difmap
_audit_creation_method SHELXL-97
_cell_angle_alpha 90.00
_cell_angle_beta 90.995(3)
_cell_angle_gamma 90.00
_cell_formula_units_Z 4
_cell_length_a 13.9103(6)
_cell_length_b 10.2228(4)
_cell_length_c 28.5988(12)
_cell_measurement_reflns_used 9954
_cell_measurement_temperature 100(2)
_cell_measurement_theta_max 24.33
_cell_measurement_theta_min 2.45
_cell_volume 4066.2(3)
_computing_cell_refinement 'Bruker SAINT-Plus v7.66A'
_computing_data_collection 'Bruker APEX2 v2009.7-0'
_computing_data_reduction 'Bruker SAINT-Plus v7.66A'
_computing_molecular_graphics 'Bruker XP v5.1'
_computing_publication_material 'Bruker XCIF 2008'
_computing_structure_refinement 'SHELXL-97 (Sheldrick, 2008)'
_computing_structure_solution 'SHELXS-97 (Sheldrick, 2008)'
_diffrn_ambient_temperature 100(2)
_diffrn_measured_fraction_theta_full 0.902
_diffrn_measured_fraction_theta_max 0.902
_diffrn_measurement_device_type 'Bruker KAPPA APEX II'
_diffrn_measurement_method '\w scans; 8 settings'
_diffrn_radiation_monochromator graphite
_diffrn_radiation_source 'fine-focus sealed tube'
_diffrn_radiation_type MoK\a
_diffrn_radiation_wavelength 0.71073
_diffrn_reflns_av_R_equivalents 0.0899
_diffrn_reflns_av_sigmaI/netI 0.0942
_diffrn_reflns_limit_h_max 18
_diffrn_reflns_limit_h_min -17
_diffrn_reflns_limit_k_max 13
_diffrn_reflns_limit_k_min -13
_diffrn_reflns_limit_l_max 36
_diffrn_reflns_limit_l_min -38
_diffrn_reflns_number 51468
_diffrn_reflns_theta_full 29.10
_diffrn_reflns_theta_max 29.10
_diffrn_reflns_theta_min 1.62
_exptl_absorpt_coefficient_mu 0.247
_exptl_absorpt_correction_T_max 0.9781
_exptl_absorpt_correction_T_min 0.9099
_exptl_absorpt_correction_type none
_exptl_crystal_colour Yellow
_exptl_crystal_density_diffrn 1.133
_exptl_crystal_density_meas 0
_exptl_crystal_density_method 'not measured'
_exptl_crystal_description Column
_exptl_crystal_F_000 1512
_exptl_crystal_size_max 0.39
_exptl_crystal_size_mid 0.14
_exptl_crystal_size_min 0.09
_refine_diff_density_max 0.895
_refine_diff_density_min -0.736
_refine_diff_density_rms 0.072
_refine_ls_extinction_method none
_refine_ls_goodness_of_fit_ref 1.764
_refine_ls_hydrogen_treatment Riding
_refine_ls_matrix_type 'Full matrix'
_refine_ls_number_parameters 451
_refine_ls_number_reflns 9823
_refine_ls_number_restraints 0
_refine_ls_restrained_S_all 1.764
_refine_ls_R_factor_all 0.1168
_refine_ls_R_factor_gt 0.0650
_refine_ls_shift/su_max 0.001
_refine_ls_shift/su_mean 0.000
_refine_ls_structure_factor_coef Fsqd
_refine_ls_weighting_details w=1/s^2^(Fo^2^)
_refine_ls_weighting_scheme sigma
_refine_ls_wR_factor_gt 0.0942
_refine_ls_wR_factor_ref 0.0977
_reflns_number_gt 6111
_reflns_number_total 9823
_reflns_threshold_expression >2sigma(I)
_cod_data_source_file om400080g_si_002.cif
_cod_data_source_block 2
_cod_depositor_comments
;
The following automatic conversions were performed:

data item '_refine_ls_weighting_scheme' value 'Sigma' was changed to
'sigma' in accordance with the
/home/saulius/struct/COD-crude-data/automatic-downloads/DataCite-retrospective/ACS/depositions/lib/dictionaries/cif_core.dic
dictionary named 'cif_core.dic' version 2.4.2 last updated on
2011-04-26.

data item '_symmetry_cell_setting' value 'Monoclinic' was changed to
'monoclinic' in accordance with the
/home/saulius/struct/COD-crude-data/automatic-downloads/DataCite-retrospective/ACS/depositions/lib/dictionaries/cif_core.dic
dictionary named 'cif_core.dic' version 2.4.2 last updated on
2011-04-26.

data item '_atom_sites_solution_primary' value 'Direct methods' was
changed to 'direct'.

data item '_atom_sites_solution_secondary' value 'Difference Fourier
map' was changed to 'difmap'.

data item '_atom_sites_solution_hydrogens' value 'Geometric
positions' was changed to 'geom'.

Automatic conversion script
Id: cif_fix_values 6909 2019-04-08 15:41:33Z antanas 
;
_cod_original_sg_symbol_H-M P2(1)/n
_cod_database_code 4089415

loop_
_symmetry_equiv_pos_as_xyz
'x, y, z'
'-x+1/2, y+1/2, -z+1/2'
'-x, -y, -z'
'x-1/2, -y-1/2, z-1/2'

loop_
_atom_site_label
_atom_site_type_symbol
_atom_site_fract_x
_atom_site_fract_y
_atom_site_fract_z
_atom_site_U_iso_or_equiv
_atom_site_adp_type
_atom_site_occupancy
_atom_site_symmetry_multiplicity
_atom_site_calc_flag
_atom_site_refinement_flags
Ti1 Ti 0.92544(3) 0.43802(4) 0.826317(15) 0.01737(11) Uani 1 1 d .
O1 O 0.98903(11) 0.51701(13) 0.77651(5) 0.0215(4) Uani 1 1 d .
O2 O 0.83378(11) 0.50096(13) 0.86769(5) 0.0217(4) Uani 1 1 d .
N1 N 0.79283(13) 0.47312(15) 0.77345(6) 0.0156(4) Uani 1 1 d .
N2 N 0.91421(13) 0.25843(16) 0.81544(7) 0.0194(5) Uani 1 1 d .
N3 N 1.03202(13) 0.43862(18) 0.86870(7) 0.0220(5) Uani 1 1 d .
C1 C 0.97818(16) 0.54039(19) 0.73026(8) 0.0163(5) Uani 1 1 d .
C2 C 1.05332(17) 0.60452(19) 0.70651(9) 0.0184(6) Uani 1 1 d .
C3 C 1.03939(17) 0.62808(19) 0.65887(8) 0.0203(6) Uani 1 1 d .
H3 H 1.0888 0.6725 0.6427 0.024 Uiso 1 1 calc R
C4 C 0.95769(17) 0.5907(2) 0.63351(8) 0.0187(6) Uani 1 1 d .
C5 C 0.88727(17) 0.52504(19) 0.65808(8) 0.0192(6) Uani 1 1 d .
H5 H 0.8310 0.4969 0.6417 0.023 Uiso 1 1 calc R
C6 C 0.89590(16) 0.49864(19) 0.70596(8) 0.0152(5) Uani 1 1 d .
C7 C 0.81367(15) 0.4356(2) 0.72899(8) 0.0162(5) Uani 1 1 d .
C8 C 0.75491(16) 0.3461(2) 0.70484(8) 0.0188(6) Uani 1 1 d .
H8 H 0.7722 0.3162 0.6747 0.023 Uiso 1 1 calc R
C9 C 0.67243(17) 0.3020(2) 0.72496(8) 0.0205(6) Uani 1 1 d .
H9 H 0.6342 0.2374 0.7097 0.025 Uiso 1 1 calc R
C10 C 0.64511(16) 0.35211(19) 0.76766(8) 0.0187(6) Uani 1 1 d .
H10 H 0.5857 0.3273 0.7810 0.022 Uiso 1 1 calc R
C11 C 0.70638(15) 0.4398(2) 0.79082(8) 0.0140(5) Uani 1 1 d .
C12 C 0.67535(16) 0.50386(19) 0.83489(8) 0.0147(5) Uani 1 1 d .
C13 C 0.57897(16) 0.53747(18) 0.83919(8) 0.0164(5) Uani 1 1 d .
H13 H 0.5354 0.5178 0.8142 0.020 Uiso 1 1 calc R
C14 C 0.54452(17) 0.59909(19) 0.87891(8) 0.0174(6) Uani 1 1 d .
C15 C 0.61117(17) 0.62714(19) 0.91410(8) 0.0184(6) Uani 1 1 d .
H15 H 0.5889 0.6698 0.9414 0.022 Uiso 1 1 calc R
C16 C 0.70807(17) 0.59708(19) 0.91213(8) 0.0178(6) Uani 1 1 d .
C17 C 0.74082(16) 0.53524(19) 0.87105(8) 0.0163(5) Uani 1 1 d .
C18 C 1.14656(16) 0.6444(2) 0.73261(8) 0.0200(6) Uani 1 1 d .
C19 C 1.12434(17) 0.7497(2) 0.76925(9) 0.0278(6) Uani 1 1 d .
H19A H 1.1829 0.7702 0.7873 0.042 Uiso 1 1 calc R
H19B H 1.0750 0.7172 0.7903 0.042 Uiso 1 1 calc R
H19C H 1.1009 0.8289 0.7534 0.042 Uiso 1 1 calc R
C20 C 1.19269(17) 0.5242(2) 0.75613(9) 0.0315(7) Uani 1 1 d .
H20A H 1.2020 0.4555 0.7327 0.047 Uiso 1 1 calc R
H20B H 1.1505 0.4917 0.7806 0.047 Uiso 1 1 calc R
H20C H 1.2550 0.5486 0.7700 0.047 Uiso 1 1 calc R
C21 C 1.22127(17) 0.7018(2) 0.69917(9) 0.0291(7) Uani 1 1 d .
H21A H 1.2361 0.6373 0.6750 0.044 Uiso 1 1 calc R
H21B H 1.2801 0.7238 0.7168 0.044 Uiso 1 1 calc R
H21C H 1.1951 0.7810 0.6844 0.044 Uiso 1 1 calc R
C22 C 0.94409(18) 0.6244(2) 0.58160(8) 0.0225(6) Uani 1 1 d .
C23 C 1.0396(2) 0.6296(3) 0.55685(9) 0.0464(8) Uani 1 1 d .
H23A H 1.0739 0.5468 0.5616 0.070 Uiso 1 1 calc R
H23B H 1.0785 0.7015 0.5697 0.070 Uiso 1 1 calc R
H23C H 1.0282 0.6440 0.5233 0.070 Uiso 1 1 calc R
C24 C 0.8957(2) 0.7588(2) 0.57714(9) 0.0401(8) Uani 1 1 d .
H24A H 0.9371 0.8255 0.5916 0.060 Uiso 1 1 calc R
H24B H 0.8337 0.7570 0.5930 0.060 Uiso 1 1 calc R
H24C H 0.8852 0.7797 0.5440 0.060 Uiso 1 1 calc R
C25 C 0.8806(2) 0.5239(2) 0.55667(9) 0.0403(8) Uani 1 1 d .
H25A H 0.8794 0.5418 0.5230 0.060 Uiso 1 1 calc R
H25B H 0.8151 0.5293 0.5686 0.060 Uiso 1 1 calc R
H25C H 0.9064 0.4360 0.5623 0.060 Uiso 1 1 calc R
C26 C 0.43732(17) 0.6340(2) 0.88196(8) 0.0206(6) Uani 1 1 d .
C27 C 0.37611(18) 0.5127(2) 0.87313(10) 0.0449(8) Uani 1 1 d .
H27A H 0.3904 0.4472 0.8973 0.067 Uiso 1 1 calc R
H27B H 0.3906 0.4765 0.8423 0.067 Uiso 1 1 calc R
H27C H 0.3079 0.5364 0.8741 0.067 Uiso 1 1 calc R
C28 C 0.41121(19) 0.6883(3) 0.92999(10) 0.0453(8) Uani 1 1 d .
H28A H 0.3419 0.7050 0.9308 0.068 Uiso 1 1 calc R
H28B H 0.4462 0.7702 0.9357 0.068 Uiso 1 1 calc R
H28C H 0.4289 0.6246 0.9542 0.068 Uiso 1 1 calc R
C29 C 0.41185(18) 0.7370(2) 0.84483(10) 0.0419(8) Uani 1 1 d .
H29A H 0.4266 0.7027 0.8138 0.063 Uiso 1 1 calc R
H29B H 0.4495 0.8164 0.8507 0.063 Uiso 1 1 calc R
H29C H 0.3432 0.7576 0.8462 0.063 Uiso 1 1 calc R
C30 C 0.77802(18) 0.6311(2) 0.95262(9) 0.0262(6) Uani 1 1 d .
C31 C 0.83293(19) 0.5085(2) 0.96974(9) 0.0395(8) Uani 1 1 d .
H31A H 0.8710 0.4731 0.9441 0.059 Uiso 1 1 calc R
H31B H 0.7869 0.4423 0.9800 0.059 Uiso 1 1 calc R
H31C H 0.8758 0.5322 0.9959 0.059 Uiso 1 1 calc R
C32 C 0.72606(18) 0.6878(2) 0.99490(9) 0.0351(7) Uani 1 1 d .
H32A H 0.7729 0.7057 1.0201 0.053 Uiso 1 1 calc R
H32B H 0.6784 0.6247 1.0058 0.053 Uiso 1 1 calc R
H32C H 0.6936 0.7693 0.9858 0.053 Uiso 1 1 calc R
C33 C 0.84903(17) 0.7355(2) 0.93567(9) 0.0371(7) Uani 1 1 d .
H33A H 0.8833 0.7023 0.9085 0.056 Uiso 1 1 calc R
H33B H 0.8954 0.7558 0.9608 0.056 Uiso 1 1 calc R
H33C H 0.8136 0.8149 0.9269 0.056 Uiso 1 1 calc R
C34 C 0.9678(2) 0.1938(2) 0.77887(9) 0.0436(8) Uani 1 1 d .
H34A H 1.0004 0.1166 0.7918 0.065 Uiso 1 1 calc R
H34B H 1.0157 0.2544 0.7665 0.065 Uiso 1 1 calc R
H34C H 0.9236 0.1669 0.7536 0.065 Uiso 1 1 calc R
C35 C 0.84243(19) 0.1745(2) 0.83544(10) 0.0418(8) Uani 1 1 d .
H35A H 0.7968 0.1466 0.8109 0.063 Uiso 1 1 calc R
H35B H 0.8080 0.2225 0.8596 0.063 Uiso 1 1 calc R
H35C H 0.8737 0.0976 0.8494 0.063 Uiso 1 1 calc R
C36 C 1.09088(18) 0.3323(2) 0.88852(9) 0.0381(8) Uani 1 1 d .
H36A H 1.1585 0.3471 0.8812 0.057 Uiso 1 1 calc R
H36B H 1.0698 0.2486 0.8751 0.057 Uiso 1 1 calc R
H36C H 1.0836 0.3301 0.9225 0.057 Uiso 1 1 calc R
C37 C 1.06659(17) 0.5638(2) 0.88544(9) 0.0357(7) Uani 1 1 d .
H37A H 1.0616 0.5673 0.9196 0.054 Uiso 1 1 calc R
H37B H 1.0277 0.6339 0.8714 0.054 Uiso 1 1 calc R
H37C H 1.1339 0.5750 0.8767 0.054 Uiso 1 1 calc R
C41 C 0.1042(3) 0.8522(3) 1.03288(13) 0.0884(13) Uani 1 1 d .
H41A H 0.1650 0.8620 1.0504 0.133 Uiso 1 1 calc R
H41B H 0.0732 0.7702 1.0419 0.133 Uiso 1 1 calc R
H41C H 0.0618 0.9259 1.0400 0.133 Uiso 1 1 calc R
C42 C 0.1231(3) 0.8503(3) 0.98268(14) 0.0872(13) Uani 1 1 d .
H42A H 0.1668 0.7757 0.9771 0.105 Uiso 1 1 calc R
H42B H 0.0615 0.8292 0.9666 0.105 Uiso 1 1 calc R
C43 C 0.1618(4) 0.9583(5) 0.95976(16) 0.145(2) Uani 1 1 d .
H43A H 0.2231 0.9805 0.9759 0.174 Uiso 1 1 calc R
H43B H 0.1176 1.0328 0.9646 0.174 Uiso 1 1 calc R
C44 C 0.1816(3) 0.9515(6) 0.90790(19) 0.190(4) Uani 1 1 d .
H44A H 0.2195 1.0294 0.8991 0.228 Uiso 1 1 calc R
H44B H 0.2214 0.8733 0.9019 0.228 Uiso 1 1 calc R
C45 C 0.0981(4) 0.9457(3) 0.87899(13) 0.135(2) Uani 1 1 d .
H45A H 0.0606 0.8679 0.8870 0.202 Uiso 1 1 calc R
H45B H 0.1168 0.9408 0.8462 0.202 Uiso 1 1 calc R
H45C H 0.0591 1.0242 0.8838 0.202 Uiso 1 1 calc R

loop_
_atom_site_aniso_label
_atom_site_aniso_U_11
_atom_site_aniso_U_22
_atom_site_aniso_U_33
_atom_site_aniso_U_23
_atom_site_aniso_U_13
_atom_site_aniso_U_12
Ti1 0.0175(2) 0.0140(2) 0.0207(2) -0.0011(2) 0.00262(19) 0.0005(2)
O1 0.0205(10) 0.0208(9) 0.0232(10) 0.0043(7) 0.0022(8) -0.0046(7)
O2 0.0202(10) 0.0253(9) 0.0197(10) -0.0048(7) 0.0008(8) 0.0040(7)
N1 0.0191(11) 0.0092(10) 0.0185(11) 0.0008(8) 0.0026(9) 0.0009(8)
N2 0.0207(12) 0.0120(10) 0.0256(13) -0.0022(9) 0.0021(10) 0.0000(9)
N3 0.0211(12) 0.0183(11) 0.0266(12) -0.0020(10) 0.0002(10) 0.0012(10)
C1 0.0203(14) 0.0074(12) 0.0214(14) 0.0001(10) 0.0042(11) 0.0044(10)
C2 0.0180(14) 0.0089(12) 0.0288(15) -0.0032(10) 0.0084(12) 0.0036(10)
C3 0.0245(15) 0.0074(12) 0.0294(16) 0.0003(11) 0.0132(13) 0.0005(10)
C4 0.0250(15) 0.0091(12) 0.0222(14) -0.0030(10) 0.0089(12) 0.0033(10)
C5 0.0213(14) 0.0117(13) 0.0246(15) -0.0052(10) 0.0025(12) 0.0011(10)
C6 0.0161(14) 0.0099(12) 0.0199(14) -0.0021(10) 0.0042(11) 0.0013(10)
C7 0.0154(13) 0.0113(12) 0.0219(14) 0.0019(11) 0.0005(11) 0.0050(10)
C8 0.0242(15) 0.0132(12) 0.0190(14) -0.0034(11) 0.0014(12) -0.0002(11)
C9 0.0235(15) 0.0114(12) 0.0264(16) -0.0015(11) -0.0012(12) -0.0030(10)
C10 0.0165(14) 0.0129(12) 0.0266(15) 0.0026(11) 0.0024(12) -0.0014(10)
C11 0.0130(12) 0.0097(11) 0.0193(13) 0.0047(10) 0.0005(10) 0.0025(10)
C12 0.0190(14) 0.0049(11) 0.0203(14) 0.0038(10) 0.0030(11) -0.0036(10)
C13 0.0215(14) 0.0085(13) 0.0192(14) 0.0048(10) 0.0005(11) -0.0039(10)
C14 0.0185(14) 0.0096(12) 0.0243(15) 0.0048(10) 0.0048(12) 0.0006(10)
C15 0.0231(15) 0.0102(12) 0.0220(14) -0.0007(10) 0.0052(12) 0.0016(10)
C16 0.0218(14) 0.0122(12) 0.0194(14) 0.0022(10) 0.0002(12) 0.0031(10)
C17 0.0161(13) 0.0082(12) 0.0247(14) 0.0043(10) 0.0006(12) 0.0025(10)
C18 0.0126(13) 0.0173(13) 0.0304(16) 0.0016(11) 0.0058(12) -0.0001(10)
C19 0.0236(15) 0.0268(15) 0.0330(17) -0.0044(12) 0.0014(13) -0.0078(12)
C20 0.0200(15) 0.0315(16) 0.0431(18) 0.0059(13) -0.0002(14) 0.0013(11)
C21 0.0197(15) 0.0296(15) 0.0382(18) -0.0016(13) 0.0047(14) -0.0025(11)
C22 0.0307(16) 0.0143(13) 0.0226(15) -0.0029(11) 0.0062(13) 0.0003(11)
C23 0.049(2) 0.062(2) 0.0282(18) 0.0040(15) 0.0152(16) -0.0025(16)
C24 0.067(2) 0.0278(16) 0.0257(17) 0.0001(13) 0.0057(16) 0.0115(15)
C25 0.069(2) 0.0317(16) 0.0203(16) -0.0031(12) 0.0008(15) -0.0111(14)
C26 0.0192(14) 0.0162(13) 0.0267(15) -0.0001(11) 0.0050(12) 0.0017(11)
C27 0.0244(17) 0.0363(17) 0.074(2) -0.0057(15) 0.0106(16) -0.0036(13)
C28 0.0279(18) 0.062(2) 0.047(2) -0.0113(16) 0.0107(16) 0.0090(15)
C29 0.0274(17) 0.0471(18) 0.051(2) 0.0111(16) 0.0061(16) 0.0107(14)
C30 0.0261(16) 0.0275(15) 0.0247(16) -0.0082(12) -0.0030(13) 0.0087(12)
C31 0.0432(19) 0.0485(17) 0.0266(17) -0.0082(14) -0.0106(15) 0.0239(15)
C32 0.0348(18) 0.0428(17) 0.0274(17) -0.0127(13) -0.0038(14) 0.0149(13)
C33 0.0265(17) 0.0416(17) 0.043(2) -0.0229(14) -0.0034(15) 0.0015(13)
C34 0.066(2) 0.0281(16) 0.0376(19) -0.0076(13) 0.0142(17) 0.0090(14)
C35 0.0374(19) 0.0237(16) 0.065(2) 0.0058(14) 0.0107(17) -0.0028(13)
C36 0.0354(18) 0.0352(16) 0.0432(19) -0.0019(14) -0.0139(15) 0.0075(13)
C37 0.0277(16) 0.0360(16) 0.0433(18) -0.0071(14) -0.0029(14) 0.0028(13)
C41 0.129(4) 0.063(2) 0.073(3) 0.008(2) 0.007(3) 0.022(2)
C42 0.115(4) 0.061(3) 0.086(3) 0.002(2) 0.011(3) 0.003(2)
C43 0.162(5) 0.152(5) 0.120(5) 0.076(4) -0.074(4) -0.076(4)
C44 0.085(4) 0.332(8) 0.156(6) 0.170(6) 0.063(4) 0.113(5)
C45 0.306(8) 0.040(2) 0.060(3) -0.013(2) 0.029(4) -0.020(3)

loop_
_atom_type_symbol
_atom_type_description
_atom_type_scat_dispersion_real
_atom_type_scat_dispersion_imag
_atom_type_scat_source
C C 0.0033 0.0016 'International Tables Vol C Tables 4.2.6.8 and 6.1.1.4'
H H 0.0000 0.0000 'International Tables Vol C Tables 4.2.6.8 and 6.1.1.4'
N N 0.0061 0.0033 'International Tables Vol C Tables 4.2.6.8 and 6.1.1.4'
O O 0.0106 0.0060 'International Tables Vol C Tables 4.2.6.8 and 6.1.1.4'
Ti Ti 0.2776 0.4457 'International Tables Vol C Tables 4.2.6.8 and 6.1.1.4'

loop_
_geom_angle_atom_site_label_1
_geom_angle_atom_site_label_2
_geom_angle_atom_site_label_3
_geom_angle
_geom_angle_publ_flag
N2 Ti1 O2 112.81(8) yes
N2 Ti1 O1 109.65(8) yes
O2 Ti1 O1 132.04(7) yes
N2 Ti1 N3 99.88(8) yes
O2 Ti1 N3 97.38(7) yes
O1 Ti1 N3 96.33(8) yes
N2 Ti1 N1 88.90(7) yes
O2 Ti1 N1 79.71(7) yes
O1 Ti1 N1 79.85(7) yes
N3 Ti1 N1 171.19(7) yes
C1 O1 Ti1 140.83(15) ?
C17 O2 Ti1 143.37(15) ?
C11 N1 C7 118.43(19) ?
C11 N1 Ti1 114.26(14) ?
C7 N1 Ti1 111.91(14) ?
C35 N2 C34 112.50(19) ?
C35 N2 Ti1 125.09(16) ?
C34 N2 Ti1 121.59(16) ?
C37 N3 C36 110.33(19) ?
C37 N3 Ti1 117.76(15) ?
C36 N3 Ti1 131.90(15) ?
O1 C1 C6 120.7(2) ?
O1 C1 C2 118.7(2) ?
C6 C1 C2 120.5(2) ?
C3 C2 C1 117.2(2) ?
C3 C2 C18 122.0(2) ?
C1 C2 C18 120.8(2) ?
C4 C3 C2 124.1(2) ?
C5 C4 C3 116.5(2) ?
C5 C4 C22 121.5(2) ?
C3 C4 C22 121.9(2) ?
C4 C5 C6 122.7(2) ?
C1 C6 C5 119.0(2) ?
C1 C6 C7 123.1(2) ?
C5 C6 C7 117.8(2) ?
N1 C7 C8 120.8(2) ?
N1 C7 C6 118.1(2) ?
C8 C7 C6 121.0(2) ?
C9 C8 C7 119.6(2) ?
C8 C9 C10 119.6(2) ?
C9 C10 C11 118.8(2) ?
N1 C11 C10 121.8(2) ?
N1 C11 C12 118.16(19) ?
C10 C11 C12 120.0(2) ?
C13 C12 C17 119.5(2) ?
C13 C12 C11 118.5(2) ?
C17 C12 C11 122.0(2) ?
C14 C13 C12 122.0(2) ?
C15 C14 C13 116.8(2) ?
C15 C14 C26 123.2(2) ?
C13 C14 C26 120.0(2) ?
C14 C15 C16 124.3(2) ?
C15 C16 C17 117.4(2) ?
C15 C16 C30 121.5(2) ?
C17 C16 C30 121.1(2) ?
O2 C17 C12 120.0(2) ?
O2 C17 C16 119.9(2) ?
C12 C17 C16 120.0(2) ?
C20 C18 C19 110.4(2) ?
C20 C18 C2 110.03(18) ?
C19 C18 C2 109.75(18) ?
C20 C18 C21 107.20(19) ?
C19 C18 C21 107.55(18) ?
C2 C18 C21 111.8(2) ?
C23 C22 C25 108.1(2) ?
C23 C22 C4 111.4(2) ?
C25 C22 C4 111.23(19) ?
C23 C22 C24 108.5(2) ?
C25 C22 C24 108.3(2) ?
C4 C22 C24 109.20(18) ?
C27 C26 C28 107.7(2) ?
C27 C26 C29 108.8(2) ?
C28 C26 C29 108.5(2) ?
C27 C26 C14 110.00(18) ?
C28 C26 C14 112.4(2) ?
C29 C26 C14 109.44(19) ?
C32 C30 C33 107.5(2) ?
C32 C30 C16 112.2(2) ?
C33 C30 C16 108.7(2) ?
C32 C30 C31 107.1(2) ?
C33 C30 C31 110.3(2) ?
C16 C30 C31 110.99(18) ?
C43 C42 C41 121.8(4) ?
C42 C43 C44 120.1(5) ?
C45 C44 C43 114.3(4) ?

loop_
_geom_bond_atom_site_label_1
_geom_bond_atom_site_label_2
_geom_bond_distance
_geom_bond_publ_flag
Ti1 N2 1.8683(17) yes
Ti1 O2 1.8688(15) yes
Ti1 O1 1.8727(15) yes
Ti1 N3 1.8986(19) yes
Ti1 N1 2.3917(18) yes
O1 C1 1.350(3) ?
O2 C17 1.345(2) ?
N1 C11 1.353(3) ?
N1 C7 1.364(3) ?
N2 C35 1.442(3) ?
N2 C34 1.454(3) ?
N3 C37 1.446(3) ?
N3 C36 1.469(3) ?
C1 C6 1.396(3) ?
C1 C2 1.417(3) ?
C2 C3 1.394(3) ?
C2 C18 1.540(3) ?
C3 C4 1.391(3) ?
C4 C5 1.388(3) ?
C4 C22 1.533(3) ?
C5 C6 1.399(3) ?
C6 C7 1.478(3) ?
C7 C8 1.401(3) ?
C8 C9 1.369(3) ?
C9 C10 1.383(3) ?
C10 C11 1.396(3) ?
C11 C12 1.491(3) ?
C12 C13 1.391(3) ?
C12 C17 1.403(3) ?
C13 C14 1.391(3) ?
C14 C15 1.386(3) ?
C14 C26 1.537(3) ?
C15 C16 1.385(3) ?
C16 C17 1.416(3) ?
C16 C30 1.539(3) ?
C18 C20 1.536(3) ?
C18 C19 1.538(3) ?
C18 C21 1.541(3) ?
C22 C23 1.517(3) ?
C22 C25 1.524(3) ?
C22 C24 1.534(3) ?
C26 C27 1.522(3) ?
C26 C28 1.531(3) ?
C26 C29 1.533(3) ?
C30 C32 1.533(3) ?
C30 C33 1.538(3) ?
C30 C31 1.543(3) ?
C41 C42 1.464(4) ?
C42 C43 1.397(5) ?
C43 C44 1.515(6) ?
C44 C45 1.415(6) ?
